data_2238184
loop_
_publ_author_name
'Jan, Chin Yee'
'Shamsudin, Norzianah Binti Haji'
'Tan, Ai Ling'
'Young, David J.'
'Tiekink, Edward R. T.'

_publ_section_title
;
 3-(Prop-2-yn-1-yloxy)phthalonitrile
;
_journal_coeditor_code HG5321
_journal_issue 7
_journal_name_full 'Acta Crystallographica Section E'
_journal_page_first o1074
_journal_paper_doi 10.1107/S1600536813015663
_journal_volume 69
_journal_year 2013
_chemical_formula_moiety 'C11 H6 N2 O'
_chemical_formula_sum 'C11 H6 N2 O'
_chemical_formula_weight 182.18
_chemical_name_common
;
3-(Prop-2-yn-1-yloxy)phthalonitrile
;
_chemical_name_systematic
;
3-(Prop-2-yn-1-yloxy)benzene-1,2-dicarbonitrile
;
_space_group_IT_number 14
_symmetry_cell_setting monoclinic
_symmetry_space_group_name_Hall '-P 2yn'
_symmetry_space_group_name_H-M 'P 1 21/n 1'
_atom_sites_solution_hydrogens geom
_atom_sites_solution_primary direct
_atom_sites_solution_secondary difmap
_audit_creation_method SHELXL-97
_cell_angle_alpha 90.00
_cell_angle_beta 90.77(2)
_cell_angle_gamma 90.00
_cell_formula_units_Z 4
_cell_length_a 4.014(4)
_cell_length_b 6.833(7)
_cell_length_c 33.85(3)
_cell_measurement_reflns_used 2684
_cell_measurement_temperature 153(2)
_cell_measurement_theta_max 28.38
_cell_measurement_theta_min 2.4
_cell_volume 928.3(16)
_computing_cell_refinement 'SAINT (Bruker, 2011)'
_computing_data_collection 'APEX2 (Bruker, 2011)'
_computing_data_reduction 'SAINT (Bruker, 2011)'
_computing_molecular_graphics
;
ORTEP-3 for Windows (Farrugia, 2012) and DIAMOND (Brandenburg,
2006)
;
_computing_publication_material 'publCIF (Westrip, 2010)'
_computing_structure_refinement 'SHELXL97 (Sheldrick, 2008)'
_computing_structure_solution 'SHELXS97 (Sheldrick, 2008)'
_diffrn_ambient_temperature 153(2)
_diffrn_measured_fraction_theta_full 0.996
_diffrn_measured_fraction_theta_max 0.996
_diffrn_measurement_device_type 'Bruker APEXII'
_diffrn_measurement_method '\f and \w scans'
_diffrn_radiation_monochromator graphite
_diffrn_radiation_source 'fine-focus sealed tube'
_diffrn_radiation_type MoK\a
_diffrn_radiation_wavelength 0.71073
_diffrn_reflns_av_R_equivalents 0.0710
_diffrn_reflns_av_sigmaI/netI 0.0624
_diffrn_reflns_limit_h_max 4
_diffrn_reflns_limit_h_min -4
_diffrn_reflns_limit_k_max 8
_diffrn_reflns_limit_k_min -8
_diffrn_reflns_limit_l_max 41
_diffrn_reflns_limit_l_min -40
_diffrn_reflns_number 6610
_diffrn_reflns_theta_full 25.68
_diffrn_reflns_theta_max 25.68
_diffrn_reflns_theta_min 1.20
_diffrn_standards_decay_% 0
_diffrn_standards_interval_count 0
_diffrn_standards_interval_time 0
_diffrn_standards_number 0
_exptl_absorpt_coefficient_mu 0.087
_exptl_absorpt_correction_T_max 0.9931
_exptl_absorpt_correction_T_min 0.9744
_exptl_absorpt_correction_type multi-scan
_exptl_absorpt_process_details '(SADABS; Sheldrick, 2003)'
_exptl_crystal_colour colourless
_exptl_crystal_density_diffrn 1.304
_exptl_crystal_density_method 'not measured'
_exptl_crystal_description prism
_exptl_crystal_F_000 376
_exptl_crystal_size_max 0.30
_exptl_crystal_size_mid 0.16
_exptl_crystal_size_min 0.08
_refine_diff_density_max 0.275
_refine_diff_density_min -0.308
_refine_ls_extinction_method none
_refine_ls_goodness_of_fit_ref 1.132
_refine_ls_hydrogen_treatment constr
_refine_ls_matrix_type full
_refine_ls_number_parameters 127
_refine_ls_number_reflns 1751
_refine_ls_number_restraints 0
_refine_ls_restrained_S_all 1.132
_refine_ls_R_factor_all 0.1003
_refine_ls_R_factor_gt 0.0858
_refine_ls_shift/su_max 0.000
_refine_ls_shift/su_mean 0.000
_refine_ls_structure_factor_coef Fsqd
_refine_ls_weighting_details 'calc w=1/[\s^2^(Fo^2^)+(0.1092P)^2^+0.8456P] where P=(Fo^2^+2Fc^2^)/3'
_refine_ls_weighting_scheme calc
_refine_ls_wR_factor_gt 0.2401
_refine_ls_wR_factor_ref 0.2502
_reflns_number_gt 1310
_reflns_number_total 1751
_reflns_threshold_expression I>2\s(I)
_cod_data_source_file hg5321.cif
_cod_data_source_block I
_cod_original_cell_volume 928.1(16)
_cod_original_sg_symbol_H-M 'P 21/n'
_cod_database_code 2238184

loop_
_symmetry_equiv_pos_as_xyz
'x, y, z'
'-x+1/2, y+1/2, -z+1/2'
'-x, -y, -z'
'x-1/2, -y-1/2, z-1/2'

loop_
_atom_site_type_symbol
_atom_site_label
_atom_site_fract_x
_atom_site_fract_y
_atom_site_fract_z
_atom_site_U_iso_or_equiv
_atom_site_adp_type
_atom_site_calc_flag
_atom_site_refinement_flags
_atom_site_occupancy
_atom_site_symmetry_multiplicity
O O1 0.1024(7) 0.3511(3) 0.07894(6) 0.0506(7) Uani d . 1 1
N N1 0.4013(9) 0.7927(4) 0.10745(9) 0.0563(9) Uani d . 1 1
N N2 0.1893(10) 0.8135(5) 0.21998(10) 0.0680(11) Uani d . 1 1
C C1 0.0004(8) 0.3448(5) 0.11659(9) 0.0392(8) Uani d . 1 1
C C2 0.0883(8) 0.5067(5) 0.13953(9) 0.0385(8) Uani d . 1 1
C C3 0.0045(8) 0.5137(5) 0.17948(9) 0.0412(8) Uani d . 1 1
C C4 -0.1691(9) 0.3613(6) 0.19646(11) 0.0526(10) Uani d . 1 1
H H4 -0.2270 0.3655 0.2236 0.063 Uiso calc R 1 1
C C5 -0.2565(9) 0.2033(6) 0.17330(11) 0.0525(10) Uani d . 1 1
H H5 -0.3765 0.0984 0.1848 0.063 Uiso calc R 1 1
C C6 -0.1754(9) 0.1927(5) 0.13400(11) 0.0486(9) Uani d . 1 1
H H6 -0.2392 0.0818 0.1188 0.058 Uiso calc R 1 1
C C7 0.0045(10) 0.1952(6) 0.05273(10) 0.0515(10) Uani d . 1 1
H H7A -0.2412 0.1905 0.0499 0.062 Uiso calc R 1 1
H H7B 0.0831 0.0678 0.0632 0.062 Uiso calc R 1 1
C C8 0.1545(9) 0.2349(5) 0.01494(10) 0.0498(9) Uani d . 1 1
C C9 0.2816(12) 0.2662(7) -0.01551(12) 0.0694(13) Uani d . 1 1
H H9 0.3844 0.2914 -0.0401 0.083 Uiso calc R 1 1
C C10 0.2645(8) 0.6647(5) 0.12159(9) 0.0404(8) Uani d . 1 1
C C11 0.1051(9) 0.6805(6) 0.20227(10) 0.0495(9) Uani d . 1 1

loop_
_atom_site_aniso_label
_atom_site_aniso_U_11
_atom_site_aniso_U_22
_atom_site_aniso_U_33
_atom_site_aniso_U_12
_atom_site_aniso_U_13
_atom_site_aniso_U_23
O1 0.0697(17) 0.0452(14) 0.0369(13) -0.0151(12) 0.0050(11) -0.0086(10)
N1 0.074(2) 0.0469(18) 0.0487(18) -0.0159(16) 0.0095(16) -0.0035(14)
N2 0.088(3) 0.073(2) 0.0424(18) -0.003(2) 0.0059(17) -0.0152(17)
C1 0.0385(18) 0.0380(17) 0.0410(17) -0.0019(13) -0.0001(13) 0.0016(13)
C2 0.0385(17) 0.0362(17) 0.0408(17) 0.0010(13) 0.0019(13) 0.0024(13)
C3 0.0407(18) 0.0452(19) 0.0376(16) 0.0053(15) 0.0020(13) 0.0023(14)
C4 0.053(2) 0.063(2) 0.0417(18) 0.0042(18) 0.0083(16) 0.0119(17)
C5 0.047(2) 0.051(2) 0.060(2) -0.0061(17) 0.0055(17) 0.0173(18)
C6 0.048(2) 0.0408(19) 0.056(2) -0.0084(15) -0.0022(16) 0.0037(15)
C7 0.056(2) 0.054(2) 0.0438(19) -0.0129(17) -0.0041(16) -0.0145(16)
C8 0.057(2) 0.048(2) 0.044(2) 0.0008(17) -0.0083(17) -0.0126(16)
C9 0.091(3) 0.074(3) 0.043(2) 0.003(2) 0.009(2) -0.009(2)
C10 0.049(2) 0.0364(17) 0.0353(17) -0.0029(15) 0.0020(14) -0.0048(13)
C11 0.057(2) 0.061(2) 0.0313(17) 0.0009(18) 0.0076(15) -0.0044(16)

loop_
_atom_type_symbol
_atom_type_description
_atom_type_scat_dispersion_real
_atom_type_scat_dispersion_imag
_atom_type_scat_source
C C 0.0033 0.0016 'International Tables Vol C Tables 4.2.6.8 and 6.1.1.4'
H H 0.0000 0.0000 'International Tables Vol C Tables 4.2.6.8 and 6.1.1.4'
N N 0.0061 0.0033 'International Tables Vol C Tables 4.2.6.8 and 6.1.1.4'
O O 0.0106 0.0060 'International Tables Vol C Tables 4.2.6.8 and 6.1.1.4'

loop_
_geom_angle_atom_site_label_1
_geom_angle_atom_site_label_2
_geom_angle_atom_site_label_3
_geom_angle
C1 O1 C7 118.5(3)
O1 C1 C6 126.0(3)
O1 C1 C2 115.1(3)
C6 C1 C2 118.9(3)
C1 C2 C3 120.2(3)
C1 C2 C10 119.0(3)
C3 C2 C10 120.7(3)
C4 C3 C2 120.3(3)
C4 C3 C11 121.1(3)
C2 C3 C11 118.6(3)
C5 C4 C3 118.7(3)
C5 C4 H4 120.7
C3 C4 H4 120.7
C6 C5 C4 122.0(3)
C6 C5 H5 119.0
C4 C5 H5 119.0
C5 C6 C1 119.9(3)
C5 C6 H6 120.1
C1 C6 H6 120.1
O1 C7 C8 107.0(3)
O1 C7 H7A 110.3
C8 C7 H7A 110.3
O1 C7 H7B 110.3
C8 C7 H7B 110.3
H7A C7 H7B 108.6
C9 C8 C7 178.9(4)
C8 C9 H9 180.0
N1 C10 C2 179.0(4)
N2 C11 C3 178.9(4)

loop_
_geom_bond_atom_site_label_1
_geom_bond_atom_site_label_2
_geom_bond_distance
O1 C1 1.345(4)
O1 C7 1.437(4)
N1 C10 1.141(4)
N2 C11 1.137(5)
C1 C6 1.391(5)
C1 C2 1.394(5)
C2 C3 1.399(5)
C2 C10 1.431(4)
C3 C4 1.382(5)
C3 C11 1.431(5)
C4 C5 1.377(6)
C4 H4 0.9500
C5 C6 1.376(5)
C5 H5 0.9500
C6 H6 0.9500
C7 C8 1.447(5)
C7 H7A 0.9900
C7 H7B 0.9900
C8 C9 1.176(5)
C9 H9 0.9500

loop_
_geom_hbond_atom_site_label_D
_geom_hbond_atom_site_label_H
_geom_hbond_atom_site_label_A
_geom_hbond_site_symmetry_A
_geom_hbond_distance_DH
_geom_hbond_distance_HA
_geom_hbond_distance_DA
_geom_hbond_angle_DHA
C6 H6 N1 1_445 0.95 2.47 3.335(6) 151
C9 H9 N1 3_665 0.95 2.51 3.402(6) 156

loop_
_geom_torsion_atom_site_label_1
_geom_torsion_atom_site_label_2
_geom_torsion_atom_site_label_3
_geom_torsion_atom_site_label_4
_geom_torsion
C7 O1 C1 C6 4.8(5)
C7 O1 C1 C2 -176.3(3)
O1 C1 C2 C3 -178.1(3)
C6 C1 C2 C3 0.9(5)
O1 C1 C2 C10 2.0(4)
C6 C1 C2 C10 -179.0(3)
C1 C2 C3 C4 -0.7(5)
C10 C2 C3 C4 179.2(3)
C1 C2 C3 C11 178.7(3)
C10 C2 C3 C11 -1.4(5)
C2 C3 C4 C5 0.1(5)
C11 C3 C4 C5 -179.3(3)
C3 C4 C5 C6 0.2(6)
C4 C5 C6 C1 0.0(6)
O1 C1 C6 C5 178.2(3)
C2 C1 C6 C5 -0.6(5)
C1 O1 C7 C8 -178.3(3)
O1 C7 C8 C9 7E1(2)
C1 C2 C10 N1 12E1(2)
C3 C2 C10 N1 -6E1(2)
C4 C3 C11 N2 15E1(2)
C2 C3 C11 N2 -3E1(3)
